data_1512399
loop_
_publ_author_name
'Xing Meng'
'Hai-Ning Wang'
'Xin-Long Wang'
'Guang-Sheng Yang'
'Shuang Wang'
'Kui-Zhan Shao'
'Zhong-Min Su'

_publ_section_title
;
 Construction and property investigation of inorganic-organic hybrid
 materials based on metal-salens and Keggin polyoxometalates
;
_journal_name_full
;
Inorganica Chimica Acta
;
_journal_page_first 135
_journal_page_last 142
_journal_paper_doi 10.1016/j.ica.2012.04.011
_journal_volume 390
_journal_year 2012
_chemical_formula_moiety 'C72 H88 Mn4 N8 O56 Si W12'
_chemical_formula_sum 'C72 H88 Mn4 N8 O56 Si W12'
_chemical_formula_weight 4415.55
_chemical_name_systematic
;
 ?
;
_space_group_IT_number 2
_symmetry_cell_setting triclinic
_symmetry_space_group_name_Hall '-P 1'
_symmetry_space_group_name_H-M 'P -1'
_atom_sites_solution_hydrogens geom
_atom_sites_solution_primary direct
_atom_sites_solution_secondary difmap
_audit_creation_method SHELXL-97
_cell_angle_alpha 107.875(5)
_cell_angle_beta 91.203(5)
_cell_angle_gamma 90.528(5)
_cell_formula_units_Z 1
_cell_length_a 12.437(5)
_cell_length_b 14.520(5)
_cell_length_c 16.254(5)
_cell_measurement_reflns_used 13834
_cell_measurement_temperature 293(2)
_cell_measurement_theta_max 25.00
_cell_measurement_theta_min 1.32
_cell_volume 2792.6(17)
_computing_cell_refinement 'SMART (Bruker, 1997)'
_computing_data_collection 'SMART (Bruker, 1997)'
_computing_data_reduction SAINT
_computing_molecular_graphics 'SHELXTL-PLUS (Sheldrick, 1990)'
_computing_publication_material SHELXL-97
_computing_structure_refinement 'SHELXL-97 (Sheldrick, 1997)'
_computing_structure_solution 'SHELXS-97(Sheldrick, 1997)'
_diffrn_ambient_temperature 293(2)
_diffrn_measured_fraction_theta_full 0.982
_diffrn_measured_fraction_theta_max 0.982
_diffrn_measurement_device_type 'Bruker APEX CCD area-detector'
_diffrn_measurement_method '\w scans'
_diffrn_radiation_monochromator graphite
_diffrn_radiation_source 'fine-focus sealed tube'
_diffrn_radiation_type MoK\a
_diffrn_radiation_wavelength 0.71069
_diffrn_reflns_av_R_equivalents 0.0335
_diffrn_reflns_av_sigmaI/netI 0.0723
_diffrn_reflns_limit_h_max 14
_diffrn_reflns_limit_h_min -10
_diffrn_reflns_limit_k_max 17
_diffrn_reflns_limit_k_min -15
_diffrn_reflns_limit_l_max 18
_diffrn_reflns_limit_l_min -19
_diffrn_reflns_number 13834
_diffrn_reflns_theta_full 25.00
_diffrn_reflns_theta_max 25.00
_diffrn_reflns_theta_min 1.32
_exptl_absorpt_coefficient_mu 12.836
_exptl_absorpt_correction_T_max 0.0604
_exptl_absorpt_correction_T_min 0.0501
_exptl_absorpt_correction_type multi-scan
_exptl_absorpt_process_details 'SADABS(Sheldrick, 1996)'
_exptl_crystal_colour brown
_exptl_crystal_density_diffrn 2.626
_exptl_crystal_density_method 'not measured'
_exptl_crystal_description block
_exptl_crystal_F_000 2026
_exptl_crystal_size_max 0.26
_exptl_crystal_size_mid 0.23
_exptl_crystal_size_min 0.22
_refine_diff_density_max 4.670
_refine_diff_density_min -2.684
_refine_diff_density_rms 0.409
_refine_ls_extinction_coef 0.00086(12)
_refine_ls_extinction_expression Fc^*^=kFc[1+0.001xFc^2^\l^3^/sin(2\q)]^-1/4^
_refine_ls_extinction_method SHELXL
_refine_ls_goodness_of_fit_ref 1.085
_refine_ls_hydrogen_treatment constr
_refine_ls_matrix_type full
_refine_ls_number_parameters 659
_refine_ls_number_reflns 9660
_refine_ls_number_restraints 82
_refine_ls_restrained_S_all 1.086
_refine_ls_R_factor_all 0.1112
_refine_ls_R_factor_gt 0.0923
_refine_ls_shift/su_max 0.007
_refine_ls_shift/su_mean 0.000
_refine_ls_structure_factor_coef Fsqd
_refine_ls_weighting_details 'calc w=1/[\s^2^(Fo^2^)+(0.1204P)^2^+218.7015P] where P=(Fo^2^+2Fc^2^)/3'
_refine_ls_weighting_scheme calc
_refine_ls_wR_factor_gt 0.2532
_refine_ls_wR_factor_ref 0.2675
_reflns_number_gt 7733
_reflns_number_total 9660
_reflns_threshold_expression >2sigma(I)
_cod_data_source_file ICA-2012-390-135-142-1.cif
_cod_data_source_block www
_cod_depositor_comments
;
The following automatic conversions were performed:

'_symmetry_cell_setting' value 'Triclinic' changed to 'triclinic'
according to the built-in table from CIF Core dictionary named
'cif_core.dic' version 2.4.1 from 2010-06-29.

Automatic conversion script
Id: cif_fix_values 1891 2012-01-12 08:04:46Z andrius 
;
_cod_original_cell_volume 2792.5(17)
_cod_original_sg_symbol_Hall -P1
_cod_original_sg_symbol_H-M P-1
_cod_database_code 1512399

loop_
_symmetry_equiv_pos_as_xyz
'x, y, z'
'-x, -y, -z'

loop_
_atom_site_label
_atom_site_type_symbol
_atom_site_fract_x
_atom_site_fract_y
_atom_site_fract_z
_atom_site_U_iso_or_equiv
_atom_site_adp_type
_atom_site_occupancy
_atom_site_symmetry_multiplicity
_atom_site_calc_flag
_atom_site_refinement_flags
C1 C -0.205(2) 0.3271(19) 0.4710(16) 0.037(6) Uani 1 1 d .
C2 C -0.254(3) 0.333(2) 0.552(2) 0.056(8) Uani 1 1 d .
H2 H -0.2117 0.3567 0.6024 0.068 Uiso 1 1 calc R
C3 C -0.356(3) 0.308(3) 0.561(3) 0.081(9) Uani 1 1 d .
H3 H -0.3828 0.3150 0.6156 0.098 Uiso 1 1 calc R
C4 C -0.424(3) 0.268(3) 0.484(3) 0.081(9) Uani 1 1 d .
H4 H -0.4953 0.2511 0.4879 0.098 Uiso 1 1 calc R
C5 C -0.381(3) 0.257(4) 0.405(3) 0.094(15) Uani 1 1 d .
H5 H -0.4241 0.2300 0.3558 0.112 Uiso 1 1 calc R
C6 C -0.276(2) 0.282(2) 0.393(2) 0.052(8) Uani 1 1 d .
C7 C -0.234(3) 0.268(3) 0.308(2) 0.066(10) Uani 1 1 d .
H7 H -0.2810 0.2451 0.2608 0.079 Uiso 1 1 calc R
C8 C -0.099(3) 0.253(3) 0.200(2) 0.069(10) Uani 1 1 d U
H8A H -0.0732 0.1876 0.1858 0.083 Uiso 1 1 calc R
H8B H -0.1576 0.2550 0.1610 0.083 Uiso 1 1 calc R
C9 C -0.018(3) 0.313(3) 0.192(2) 0.078(12) Uani 1 1 d .
H9A H -0.0475 0.3716 0.1844 0.094 Uiso 1 1 calc R
H9B H 0.0238 0.2815 0.1418 0.094 Uiso 1 1 calc R
C10 C 0.152(2) 0.360(2) 0.2634(18) 0.046(7) Uani 1 1 d .
H10 H 0.1764 0.3593 0.2094 0.056 Uiso 1 1 calc R
C11 C 0.231(3) 0.385(2) 0.3360(16) 0.042(7) Uani 1 1 d .
C12 C 0.329(3) 0.397(3) 0.317(2) 0.062(10) Uani 1 1 d .
H12 H 0.3434 0.3932 0.2604 0.075 Uiso 1 1 calc R
C13 C 0.415(3) 0.415(2) 0.377(2) 0.056(9) Uani 1 1 d .
H13 H 0.4861 0.4206 0.3616 0.067 Uiso 1 1 calc R
C14 C 0.387(3) 0.423(3) 0.463(3) 0.069(11) Uani 1 1 d .
H14 H 0.4403 0.4336 0.5057 0.083 Uiso 1 1 calc R
C15 C 0.283(2) 0.4155(19) 0.4841(18) 0.040(6) Uani 1 1 d .
H15 H 0.2669 0.4217 0.5412 0.049 Uiso 1 1 calc R
C16 C 0.199(2) 0.399(2) 0.4227(18) 0.040(6) Uani 1 1 d .
C17 C 0.078(4) 0.168(3) 0.436(3) 0.079(12) Uani 1 1 d .
H17A H 0.0973 0.1012 0.4184 0.119 Uiso 1 1 calc R
H17B H 0.0255 0.1798 0.4799 0.119 Uiso 1 1 calc R
H17C H 0.1411 0.2076 0.4579 0.119 Uiso 1 1 calc R
C18 C -0.060(4) 0.558(3) 0.340(3) 0.090(15) Uani 1 1 d .
H18A H -0.0935 0.6188 0.3674 0.135 Uiso 1 1 calc R
H18B H -0.0939 0.5288 0.2840 0.135 Uiso 1 1 calc R
H18C H 0.0148 0.5684 0.3333 0.135 Uiso 1 1 calc R
C19 C -0.161(3) -0.042(2) 0.3345(18) 0.046(7) Uani 1 1 d .
C20 C -0.222(3) 0.024(3) 0.397(2) 0.069(10) Uani 1 1 d .
H20 H -0.2003 0.0883 0.4133 0.083 Uiso 1 1 calc R
C21 C -0.307(5) 0.000(3) 0.434(3) 0.096(16) Uani 1 1 d .
H21 H -0.3420 0.0470 0.4771 0.115 Uiso 1 1 calc R
C22 C -0.345(4) -0.097(5) 0.408(4) 0.112(19) Uani 1 1 d .
H22 H -0.4039 -0.1169 0.4325 0.134 Uiso 1 1 calc R
C23 C -0.289(4) -0.160(4) 0.345(3) 0.096(17) Uani 1 1 d .
H23 H -0.3196 -0.2217 0.3227 0.115 Uiso 1 1 calc R
C24 C -0.192(3) -0.144(3) 0.308(2) 0.068(11) Uani 1 1 d .
C25 C -0.140(4) -0.215(2) 0.244(3) 0.081(13) Uani 1 1 d .
H25 H -0.1702 -0.2772 0.2287 0.098 Uiso 1 1 calc R
C26 C 0.001(3) -0.284(3) 0.145(2) 0.065(7) Uani 1 1 d U
H26A H 0.0592 -0.3041 0.1753 0.078 Uiso 1 1 calc R
H26B H -0.0490 -0.3379 0.1231 0.078 Uiso 1 1 calc R
C27 C 0.040(3) -0.260(2) 0.079(2) 0.065(7) Uani 1 1 d .
H27A H -0.0169 -0.2602 0.0368 0.078 Uiso 1 1 calc R
H27B H 0.0941 -0.3058 0.0501 0.078 Uiso 1 1 calc R
C28 C 0.175(3) -0.137(3) 0.087(2) 0.061(9) Uani 1 1 d U
H28 H 0.2078 -0.1849 0.0437 0.073 Uiso 1 1 calc R
C29 C 0.230(3) -0.039(2) 0.117(2) 0.055(8) Uani 1 1 d .
C30 C 0.329(4) -0.029(3) 0.072(2) 0.074(11) Uani 1 1 d .
H30 H 0.3582 -0.0814 0.0308 0.089 Uiso 1 1 calc R
C31 C 0.374(4) 0.059(3) 0.096(3) 0.086(13) Uani 1 1 d U
H31 H 0.4361 0.0685 0.0690 0.103 Uiso 1 1 calc R
C32 C 0.332(4) 0.136(3) 0.158(3) 0.079(12) Uani 1 1 d .
H32 H 0.3651 0.1969 0.1728 0.095 Uiso 1 1 calc R
C33 C 0.237(3) 0.122(2) 0.199(2) 0.066(10) Uani 1 1 d .
H33 H 0.2085 0.1736 0.2418 0.079 Uiso 1 1 calc R
C34 C 0.188(3) 0.036(2) 0.1794(18) 0.053(8) Uani 1 1 d .
C35 C 0.111(4) -0.148(4) 0.379(3) 0.099(6) Uani 1 1 d .
H35A H 0.1765 -0.1538 0.4084 0.148 Uiso 1 1 calc R
H35B H 0.0761 -0.2101 0.3561 0.148 Uiso 1 1 calc R
H35C H 0.0639 -0.1045 0.4184 0.148 Uiso 1 1 calc R
C36 C -0.070(4) -0.024(4) 0.046(3) 0.099(6) Uani 1 1 d .
N1 N -0.137(2) 0.285(2) 0.2919(17) 0.062(8) Uani 1 1 d .
N2 N 0.052(2) 0.3386(18) 0.2695(15) 0.047(6) Uani 1 1 d .
N3 N -0.054(3) -0.204(2) 0.205(2) 0.070(9) Uani 1 1 d .
N4 N 0.089(3) -0.1602(19) 0.1157(16) 0.058(8) Uani 1 1 d .
O1 O 0.710(2) 0.3656(19) 0.0760(18) 0.080(7) Uani 1 1 d U
O2 O 0.5767(18) 0.247(2) -0.0350(14) 0.073(8) Uani 1 1 d .
O3 O 0.4247(18) 0.300(2) 0.0806(14) 0.065(7) Uani 1 1 d .
O4 O 0.568(2) 0.4185(19) 0.1881(18) 0.076(7) Uani 1 1 d U
O5 O 0.6118(18) 0.2274(17) 0.1269(14) 0.056(6) Uani 1 1 d .
O6 O 0.582(2) 0.467(2) 0.0725(18) 0.076(6) Uani 1 1 d U
O7 O 0.213(2) 0.249(2) 0.0268(16) 0.078(8) Uani 1 1 d .
O8 O 0.288(2) 0.4312(19) 0.1113(16) 0.074(7) Uani 1 1 d .
O9 O 0.230(2) 0.3914(17) -0.0506(15) 0.074(8) Uani 1 1 d .
O10 O 0.379(3) 0.477(3) 0.016(2) 0.0379(3) Uani 0.50 1 d P
O11 O 0.5946(17) 0.579(2) 0.3269(13) 0.060(6) Uani 1 1 d .
O12 O 0.417(2) 0.550(2) 0.2211(19) 0.078(6) Uani 1 1 d U
O13 O 0.704(2) 0.543(2) 0.1785(19) 0.084(8) Uani 1 1 d U
O14 O 0.556(2) 0.675(2) 0.2064(19) 0.081(8) Uani 1 1 d U
O15 O 0.218(2) 0.5726(17) 0.0548(13) 0.067(7) Uani 1 1 d .
O16 O 0.1060(16) 0.5245(15) -0.0992(15) 0.054(6) Uani 1 1 d .
O17 O 0.2003(16) 0.5977(18) 0.2244(15) 0.058(6) Uani 1 1 d .
O18 O 0.355(2) 0.693(2) 0.159(2) 0.086(8) Uani 1 1 d U
O19 O 0.622(2) 0.745(2) 0.0881(14) 0.079(8) Uani 1 1 d .
O20 O 0.525(3) 0.605(3) 0.006(2) 0.0355(3) Uani 0.50 1 d P
O21 O 0.484(2) 0.8509(18) 0.207(2) 0.082(9) Uani 1 1 d .
O41 O 0.0986(16) 0.3945(14) 0.4472(12) 0.042(4) Uani 1 1 d .
O42 O -0.1078(15) 0.3503(17) 0.4684(11) 0.048(5) Uani 1 1 d .
O43 O 0.090(3) 0.0309(15) 0.2171(17) 0.075(8) Uani 1 1 d .
O44 O -0.074(2) -0.0114(16) 0.3051(17) 0.065(7) Uani 1 1 d .
O45 O 0.035(2) 0.1919(16) 0.3633(14) 0.068(7) Uani 1 1 d .
O46 O -0.0723(18) 0.5004(15) 0.3874(13) 0.050(5) Uani 1 1 d .
O47 O 0.135(3) -0.107(2) 0.304(2) 0.099(6) Uani 1 1 d .
O48 O -0.107(3) -0.053(2) 0.122(2) 0.099(6) Uani 1 1 d U
Si1 Si 0.5000 0.5000 0.0000 0.0269(19) Uani 1 2 d SU
Mn1 Mn -0.0223(3) 0.3452(3) 0.3749(2) 0.0373(9) Uani 1 1 d .
Mn2 Mn 0.0123(4) -0.0795(3) 0.2144(3) 0.0549(13) Uani 1 1 d .
W1 W 0.57291(10) 0.31436(8) 0.08616(7) 0.0381(3) Uani 1 1 d .
W2 W 0.30661(8) 0.32736(8) 0.01443(7) 0.0355(3) Uani 1 1 d .
W3 W 0.56652(10) 0.55394(9) 0.22238(7) 0.0441(4) Uani 1 1 d U
W4 W 0.23232(8) 0.51634(8) -0.06782(7) 0.0379(3) Uani 1 1 d .
W5 W 0.29657(9) 0.56739(10) 0.15443(7) 0.0430(4) Uani 1 1 d U
W6 W 0.48807(11) 0.73890(8) 0.13634(8) 0.0444(4) Uani 1 1 d .

loop_
_atom_site_aniso_label
_atom_site_aniso_U_11
_atom_site_aniso_U_22
_atom_site_aniso_U_33
_atom_site_aniso_U_23
_atom_site_aniso_U_13
_atom_site_aniso_U_12
C1 0.039(16) 0.037(14) 0.030(13) 0.005(11) -0.010(11) 0.008(12)
C2 0.07(2) 0.059(19) 0.049(19) 0.024(15) 0.008(16) -0.010(17)
C3 0.055(18) 0.11(2) 0.08(2) 0.031(18) 0.016(14) 0.002(16)
C4 0.055(18) 0.11(2) 0.08(2) 0.031(18) 0.016(14) 0.002(16)
C5 0.04(2) 0.12(4) 0.10(3) 0.00(3) 0.00(2) -0.02(2)
C6 0.030(16) 0.06(2) 0.056(19) 0.012(15) -0.004(14) -0.005(14)
C7 0.04(2) 0.09(3) 0.06(2) 0.009(18) -0.021(16) -0.005(18)
C8 0.064(13) 0.075(13) 0.065(13) 0.018(9) 0.002(9) -0.002(9)
C9 0.08(3) 0.11(3) 0.028(17) -0.002(18) -0.002(17) 0.00(2)
C10 0.039(17) 0.07(2) 0.032(15) 0.019(14) -0.005(12) 0.005(15)
C11 0.06(2) 0.050(16) 0.018(12) 0.017(11) -0.016(13) -0.022(14)
C12 0.08(3) 0.07(2) 0.038(17) 0.011(15) 0.026(17) -0.018(19)
C13 0.05(2) 0.07(2) 0.06(2) 0.038(17) -0.011(16) -0.029(17)
C14 0.05(2) 0.07(2) 0.11(3) 0.05(2) -0.03(2) -0.033(18)
C15 0.037(16) 0.042(15) 0.040(15) 0.010(12) -0.005(12) -0.012(12)
C16 0.020(13) 0.062(18) 0.047(16) 0.027(14) -0.001(11) -0.011(12)
C17 0.12(4) 0.05(2) 0.07(3) 0.032(19) -0.01(2) 0.00(2)
C18 0.10(4) 0.09(3) 0.06(2) 0.00(2) -0.01(2) 0.04(3)
C19 0.052(19) 0.054(17) 0.039(15) 0.023(13) -0.018(14) 0.016(15)
C20 0.06(2) 0.09(3) 0.05(2) 0.006(19) -0.015(17) -0.01(2)
C21 0.14(5) 0.08(3) 0.06(3) 0.01(2) 0.05(3) -0.02(3)
C22 0.07(3) 0.18(6) 0.09(4) 0.06(4) 0.00(3) -0.03(4)
C23 0.06(3) 0.15(5) 0.10(4) 0.07(3) -0.03(3) -0.06(3)
C24 0.06(2) 0.09(3) 0.043(19) 0.008(18) -0.012(16) -0.04(2)
C25 0.09(3) 0.035(18) 0.10(3) -0.003(19) -0.02(3) -0.021(19)
C26 0.054(10) 0.055(9) 0.074(10) 0.003(8) -0.011(8) 0.012(8)
C27 0.054(10) 0.055(9) 0.074(10) 0.003(8) -0.011(8) 0.012(8)
C28 0.055(12) 0.066(12) 0.058(12) 0.015(9) -0.007(9) 0.012(9)
C29 0.048(19) 0.035(15) 0.07(2) 0.002(14) -0.013(16) 0.007(14)
C30 0.08(3) 0.08(3) 0.06(2) 0.020(19) 0.00(2) 0.02(2)
C31 0.086(15) 0.086(15) 0.089(15) 0.030(10) 0.010(10) 0.006(10)
C32 0.10(3) 0.07(2) 0.07(2) 0.03(2) 0.02(2) -0.03(2)
C33 0.10(3) 0.040(17) 0.07(2) 0.028(16) 0.01(2) 0.010(18)
C34 0.07(2) 0.07(2) 0.028(15) 0.024(14) 0.012(14) 0.000(17)
C35 0.098(9) 0.106(9) 0.096(9) 0.036(7) -0.008(7) 0.012(8)
C36 0.098(9) 0.106(9) 0.096(9) 0.036(7) -0.008(7) 0.012(8)
N1 0.051(18) 0.09(2) 0.045(15) 0.018(14) -0.026(13) -0.028(15)
N2 0.049(16) 0.056(15) 0.038(13) 0.020(11) -0.005(11) 0.011(12)
N3 0.055(19) 0.066(19) 0.08(2) 0.005(16) -0.027(16) -0.003(15)
N4 0.07(2) 0.052(15) 0.040(14) 0.001(12) -0.020(14) 0.016(14)
O1 0.079(11) 0.072(10) 0.080(11) 0.011(8) 0.022(8) -0.021(8)
O2 0.039(13) 0.14(2) 0.042(12) 0.023(14) -0.005(10) 0.031(14)
O3 0.041(13) 0.11(2) 0.043(12) 0.025(13) -0.009(10) 0.022(13)
O4 0.065(10) 0.074(10) 0.081(10) 0.010(8) 0.024(8) -0.017(8)
O5 0.055(14) 0.076(15) 0.059(13) 0.052(12) 0.003(11) 0.008(11)
O6 0.075(8) 0.078(8) 0.075(7) 0.025(5) -0.003(4) 0.005(4)
O7 0.069(17) 0.12(2) 0.056(14) 0.040(14) -0.012(12) -0.060(16)
O8 0.079(19) 0.082(17) 0.067(16) 0.031(14) -0.019(14) 0.017(14)
O9 0.11(2) 0.053(13) 0.057(14) 0.010(11) -0.024(14) 0.028(14)
O10 0.0152(5) 0.0522(7) 0.0437(7) 0.0111(5) -0.0034(4) -0.0034(4)
O11 0.032(11) 0.12(2) 0.043(12) 0.040(12) -0.009(9) -0.015(12)
O12 0.061(7) 0.086(10) 0.097(11) 0.044(8) -0.019(7) -0.001(8)
O13 0.086(11) 0.076(10) 0.082(11) 0.011(8) 0.028(9) -0.018(8)
O14 0.078(11) 0.082(11) 0.095(11) 0.045(9) -0.013(8) -0.011(8)
O15 0.10(2) 0.064(14) 0.030(11) 0.007(10) -0.016(12) 0.022(14)
O16 0.032(11) 0.055(12) 0.073(15) 0.020(11) -0.025(10) 0.000(9)
O17 0.025(10) 0.087(16) 0.067(15) 0.029(12) 0.022(10) 0.008(10)
O18 0.084(12) 0.091(11) 0.093(11) 0.047(9) -0.012(9) -0.004(9)
O19 0.09(2) 0.10(2) 0.032(12) 0.010(12) -0.009(12) 0.008(16)
O20 0.0231(6) 0.0450(6) 0.0467(7) 0.0271(5) -0.0065(4) -0.0146(4)
O21 0.049(15) 0.058(15) 0.11(2) -0.019(14) 0.016(14) -0.009(12)
O41 0.041(11) 0.052(11) 0.031(10) 0.010(8) 0.004(8) -0.002(9)
O42 0.027(10) 0.092(16) 0.018(9) 0.007(9) 0.004(7) -0.013(10)
O43 0.12(2) 0.031(11) 0.069(16) 0.009(11) 0.004(16) 0.017(13)
O44 0.053(15) 0.050(13) 0.082(17) 0.006(12) 0.006(13) -0.013(11)
O45 0.12(2) 0.046(12) 0.039(12) 0.011(10) -0.008(13) 0.009(13)
O46 0.057(14) 0.053(12) 0.039(11) 0.015(10) -0.002(10) 0.003(10)
O47 0.098(9) 0.106(9) 0.096(9) 0.036(7) -0.008(7) 0.012(8)
O48 0.098(9) 0.106(9) 0.096(9) 0.036(7) -0.008(7) 0.012(8)
Si1 0.030(5) 0.026(4) 0.023(4) 0.004(3) 0.003(4) -0.001(4)
Mn1 0.035(2) 0.054(2) 0.0221(19) 0.0112(17) 0.0018(16) -0.0038(19)
Mn2 0.057(3) 0.037(2) 0.061(3) 0.000(2) -0.014(2) 0.006(2)
W1 0.0426(7) 0.0350(6) 0.0449(7) 0.0239(5) 0.0050(5) 0.0018(5)
W2 0.0231(6) 0.0450(6) 0.0467(7) 0.0271(5) -0.0065(4) -0.0146(4)
W3 0.0489(7) 0.0644(8) 0.0193(5) 0.0142(5) -0.0047(5) -0.0214(6)
W4 0.0152(5) 0.0522(7) 0.0437(7) 0.0111(5) -0.0034(4) -0.0034(4)
W5 0.0247(6) 0.0770(9) 0.0347(6) 0.0272(6) 0.0112(4) 0.0098(5)
W6 0.0584(8) 0.0290(6) 0.0411(7) 0.0047(5) -0.0099(6) 0.0013(5)

loop_
_atom_type_symbol
_atom_type_description
_atom_type_scat_dispersion_real
_atom_type_scat_dispersion_imag
_atom_type_scat_source
C C 0.0033 0.0016 'International Tables Vol C Tables 4.2.6.8 and 6.1.1.4'
H H 0.0000 0.0000 'International Tables Vol C Tables 4.2.6.8 and 6.1.1.4'
N N 0.0061 0.0033 'International Tables Vol C Tables 4.2.6.8 and 6.1.1.4'
O O 0.0106 0.0060 'International Tables Vol C Tables 4.2.6.8 and 6.1.1.4'
Si Si 0.0817 0.0704 'International Tables Vol C Tables 4.2.6.8 and 6.1.1.4'
Mn Mn 0.3368 0.7283 'International Tables Vol C Tables 4.2.6.8 and 6.1.1.4'
W W -0.8490 6.8722 'International Tables Vol C Tables 4.2.6.8 and 6.1.1.4'

loop_
_geom_angle_atom_site_label_1
_geom_angle_atom_site_label_2
_geom_angle_atom_site_label_3
_geom_angle
_geom_angle_site_symmetry_1
_geom_angle_site_symmetry_3
O42 C1 C2 121(2) . .
O42 C1 C6 125(3) . .
C2 C1 C6 114(3) . .
C3 C2 C1 125(4) . .
C2 C3 C4 119(4) . .
C5 C4 C3 119(4) . .
C6 C5 C4 124(4) . .
C5 C6 C7 122(3) . .
C5 C6 C1 120(3) . .
C7 C6 C1 119(3) . .
N1 C7 C6 126(3) . .
C9 C8 N1 110(3) . .
C8 C9 N2 110(3) . .
N2 C10 C11 124(3) . .
C12 C11 C16 122(3) . .
C12 C11 C10 116(3) . .
C16 C11 C10 121(3) . .
C11 C12 C13 124(3) . .
C12 C13 C14 115(3) . .
C15 C14 C13 122(3) . .
C14 C15 C16 122(3) . .
O41 C16 C15 119(3) . .
O41 C16 C11 125(2) . .
C15 C16 C11 115(2) . .
O44 C19 C20 120(3) . .
O44 C19 C24 121(3) . .
C20 C19 C24 119(3) . .
C21 C20 C19 125(4) . .
C20 C21 C22 119(4) . .
C23 C22 C21 116(5) . .
C22 C23 C24 129(5) . .
C25 C24 C23 124(4) . .
C25 C24 C19 124(3) . .
C23 C24 C19 112(4) . .
N3 C25 C24 127(3) . .
C27 C26 N3 113(3) . .
C26 C27 N4 106(3) . .
N4 C28 C29 126(3) . .
C34 C29 C30 123(3) . .
C34 C29 C28 121(3) . .
C30 C29 C28 116(3) . .
C31 C30 C29 115(4) . .
C30 C31 C32 123(5) . .
C31 C32 C33 119(4) . .
C34 C33 C32 122(4) . .
C33 C34 C29 118(3) . .
C33 C34 O43 117(3) . .
C29 C34 O43 124(3) . .
C7 N1 C8 121(3) . .
C7 N1 Mn1 128(3) . .
C8 N1 Mn1 112(2) . .
C10 N2 C9 119(3) . .
C10 N2 Mn1 127(2) . .
C9 N2 Mn1 114(2) . .
C25 N3 C26 123(3) . .
C25 N3 Mn2 125(3) . .
C26 N3 Mn2 112(3) . .
C28 N4 C27 121(3) . .
C28 N4 Mn2 125(3) . .
C27 N4 Mn2 113(2) . .
W4 O1 W1 136.9(17) 2_665 .
W6 O2 W1 136.1(14) 2_665 .
W1 O3 W2 137.5(14) . .
W3 O4 W1 139.0(17) . .
Si1 O6 W1 121.6(14) . .
Si1 O6 W4 119.9(14) . 2_665
W1 O6 W4 99.1(10) . 2_665
Si1 O6 W3 117.7(14) . .
W1 O6 W3 96.9(10) . .
W4 O6 W3 96.3(10) 2_665 .
W2 O8 W5 143.5(16) . .
W2 O9 W4 137.4(15) . .
Si1 O10 O20 56.1(16) . 2_665
Si1 O10 W2 127(2) . .
O20 O10 W2 70.9(17) 2_665 .
Si1 O10 W4 121(2) . .
O20 O10 W4 134(2) 2_665 .
W2 O10 W4 95.4(12) . .
Si1 O10 W5 119.1(18) . .
O20 O10 W5 132(2) 2_665 .
W2 O10 W5 94.5(13) . .
W4 O10 W5 91.9(12) . .
W3 O12 W5 140.7(17) . .
W3 O13 W4 136.3(17) . 2_665
W3 O14 W6 141.6(16) . .
W5 O15 W4 135.4(14) . .
W6 O18 W5 135.3(18) . .
W6 O19 W2 135.9(15) . 2_665
Si1 O20 O10 59.3(18) . 2_665
Si1 O20 W2 127(2) . 2_665
O10 O20 W2 67.8(17) 2_665 2_665
Si1 O20 W6 122.0(19) . .
O10 O20 W6 132(2) 2_665 .
W2 O20 W6 93.4(12) 2_665 .
Si1 O20 W1 121.0(18) . 2_665
O10 O20 W1 131(2) 2_665 2_665
W2 O20 W1 92.7(11) 2_665 2_665
W6 O20 W1 91.5(12) . 2_665
C16 O41 Mn1 126.8(17) . .
C1 O42 Mn1 130.6(17) . .
C34 O43 Mn2 127(2) . .
C19 O44 Mn2 128(2) . .
C17 O45 Mn1 122(2) . .
C18 O46 Mn1 135(2) . .
C35 O47 Mn2 124(3) . .
C36 O48 Mn2 120(3) . .
O20 Si1 O20 180(3) 2_665 .
O20 Si1 O10 115.5(19) 2_665 2_665
O20 Si1 O10 64.5(19) . 2_665
O20 Si1 O10 64.5(19) 2_665 .
O20 Si1 O10 115.5(19) . .
O10 Si1 O10 180.000(2) 2_665 .
O20 Si1 O6 70.9(16) 2_665 .
O20 Si1 O6 109.1(16) . .
O10 Si1 O6 71.4(17) 2_665 .
O10 Si1 O6 108.6(17) . .
O20 Si1 O6 109.1(16) 2_665 2_665
O20 Si1 O6 70.9(16) . 2_665
O10 Si1 O6 108.6(17) 2_665 2_665
O10 Si1 O6 71.4(17) . 2_665
O6 Si1 O6 180.000(3) . 2_665
O42 Mn1 O41 92.3(8) . .
O42 Mn1 N2 173.5(10) . .
O41 Mn1 N2 93.9(10) . .
O42 Mn1 N1 92.3(11) . .
O41 Mn1 N1 174.0(12) . .
N2 Mn1 N1 81.7(12) . .
O42 Mn1 O46 88.3(9) . .
O41 Mn1 O46 89.5(8) . .
N2 Mn1 O46 89.9(9) . .
N1 Mn1 O46 94.6(11) . .
O42 Mn1 O45 92.9(10) . .
O41 Mn1 O45 88.5(9) . .
N2 Mn1 O45 89.1(10) . .
N1 Mn1 O45 87.3(12) . .
O46 Mn1 O45 177.7(10) . .
O43 Mn2 O44 92.5(11) . .
O43 Mn2 N4 93.0(13) . .
O44 Mn2 N4 173.8(12) . .
O43 Mn2 N3 173.0(14) . .
O44 Mn2 N3 93.9(13) . .
N4 Mn2 N3 80.7(14) . .
O43 Mn2 O48 91.4(13) . .
O44 Mn2 O48 89.3(12) . .
N4 Mn2 O48 87.7(12) . .
N3 Mn2 O48 91.4(13) . .
O43 Mn2 O47 87.8(13) . .
O44 Mn2 O47 92.7(12) . .
N4 Mn2 O47 90.4(12) . .
N3 Mn2 O47 89.1(13) . .
O48 Mn2 O47 178.0(13) . .
O5 W1 O3 102.5(11) . .
O5 W1 O4 99.8(13) . .
O3 W1 O4 92.1(11) . .
O5 W1 O1 98.1(12) . .
O3 W1 O1 159.3(13) . .
O4 W1 O1 83.9(11) . .
O5 W1 O2 100.6(12) . .
O3 W1 O2 89.2(10) . .
O4 W1 O2 158.8(13) . .
O1 W1 O2 87.3(12) . .
O5 W1 O6 153.9(11) . .
O3 W1 O6 97.8(11) . .
O4 W1 O6 63.0(11) . .
O1 W1 O6 62.3(12) . .
O2 W1 O6 95.8(12) . .
O5 W1 O20 159.5(11) . 2_665
O3 W1 O20 63.8(11) . 2_665
O4 W1 O20 96.2(13) . 2_665
O1 W1 O20 96.3(12) . 2_665
O2 W1 O20 65.5(12) . 2_665
O6 W1 O20 46.5(10) . 2_665
O7 W2 O8 101.6(14) . .
O7 W2 O9 101.3(14) . .
O8 W2 O9 89.3(10) . .
O7 W2 O3 100.7(13) . .
O8 W2 O3 83.8(10) . .
O9 W2 O3 157.8(13) . .
O7 W2 O19 103.2(14) . 2_665
O8 W2 O19 155.0(13) . 2_665
O9 W2 O19 89.6(11) . 2_665
O3 W2 O19 87.9(10) . 2_665
O7 W2 O10 157.2(14) . .
O8 W2 O10 62.1(13) . .
O9 W2 O10 64.8(12) . .
O3 W2 O10 93.5(12) . .
O19 W2 O10 95.0(13) 2_665 .
O7 W2 O20 161.3(14) . 2_665
O8 W2 O20 89.5(13) . 2_665
O9 W2 O20 93.8(13) . 2_665
O3 W2 O20 65.2(11) . 2_665
O19 W2 O20 65.6(13) 2_665 2_665
O10 W2 O20 41.3(12) . 2_665
O11 W3 O13 100.8(12) . .
O11 W3 O14 103.7(13) . .
O13 W3 O14 89.2(13) . .
O11 W3 O12 101.2(12) . .
O13 W3 O12 157.9(13) . .
O14 W3 O12 87.5(12) . .
O11 W3 O4 100.4(13) . .
O13 W3 O4 84.3(11) . .
O14 W3 O4 155.8(13) . .
O12 W3 O4 89.8(12) . .
O11 W3 O6 155.3(11) . .
O13 W3 O6 63.5(11) . .
O14 W3 O6 95.3(12) . .
O12 W3 O6 95.1(12) . .
O4 W3 O6 61.0(11) . .
O16 W4 O1 100.1(12) . 2_665
O16 W4 O9 101.2(11) . .
O1 W4 O9 158.5(13) 2_665 .
O16 W4 O15 99.2(12) . .
O1 W4 O15 90.6(11) 2_665 .
O9 W4 O15 88.1(10) . .
O16 W4 O13 100.2(13) . 2_665
O1 W4 O13 85.9(11) 2_665 2_665
O9 W4 O13 88.2(12) . 2_665
O15 W4 O13 160.6(13) . 2_665
O16 W4 O6 155.1(11) . 2_665
O1 W4 O6 61.5(11) 2_665 2_665
O9 W4 O6 97.4(11) . 2_665
O15 W4 O6 97.8(11) . 2_665
O13 W4 O6 63.9(11) 2_665 2_665
O16 W4 O10 157.1(12) . .
O1 W4 O10 98.0(13) 2_665 .
O9 W4 O10 61.9(12) . .
O15 W4 O10 66.6(11) . .
O13 W4 O10 94.9(13) 2_665 .
O6 W4 O10 47.8(11) 2_665 .
O17 W5 O8 104.8(13) . .
O17 W5 O15 98.5(12) . .
O8 W5 O15 88.6(10) . .
O17 W5 O12 103.9(12) . .
O8 W5 O12 86.1(11) . .
O15 W5 O12 157.5(13) . .
O17 W5 O18 101.6(13) . .
O8 W5 O18 153.5(14) . .
O15 W5 O18 86.0(11) . .
O12 W5 O18 89.1(12) . .
O17 W5 O10 155.7(11) . .
O8 W5 O10 58.4(12) . .
O15 W5 O10 65.9(11) . .
O12 W5 O10 92.8(12) . .
O18 W5 O10 96.0(13) . .
O21 W6 O19 100.0(12) . .
O21 W6 O18 98.6(13) . .
O19 W6 O18 161.4(13) . .
O21 W6 O14 99.6(15) . .
O19 W6 O14 87.3(12) . .
O18 W6 O14 90.1(12) . .
O21 W6 O2 103.4(15) . 2_665
O19 W6 O2 88.2(10) . 2_665
O18 W6 O2 87.1(12) . 2_665
O14 W6 O2 157.0(13) . 2_665
O21 W6 O20 161.1(13) . .
O19 W6 O20 64.9(11) . .
O18 W6 O20 96.9(12) . .
O14 W6 O20 91.2(12) . .
O2 W6 O20 66.5(11) 2_665 .

loop_
_geom_bond_atom_site_label_1
_geom_bond_atom_site_label_2
_geom_bond_distance
_geom_bond_site_symmetry_2
C1 O42 1.25(3) .
C1 C2 1.45(4) .
C1 C6 1.50(4) .
C2 C3 1.34(5) .
C3 C4 1.46(6) .
C4 C5 1.36(6) .
C5 C6 1.38(5) .
C6 C7 1.46(5) .
C7 N1 1.26(5) .
C8 C9 1.36(5) .
C8 N1 1.51(5) .
C9 N2 1.46(4) .
C10 N2 1.30(4) .
C10 C11 1.47(4) .
C11 C12 1.28(5) .
C11 C16 1.43(4) .
C12 C13 1.40(5) .
C13 C14 1.42(5) .
C14 C15 1.36(5) .
C15 C16 1.40(4) .
C16 O41 1.32(3) .
C17 O45 1.42(4) .
C18 O46 1.31(5) .
C19 O44 1.32(4) .
C19 C20 1.39(5) .
C19 C24 1.46(5) .
C20 C21 1.33(6) .
C21 C22 1.42(7) .
C22 C23 1.35(7) .
C23 C24 1.41(6) .
C24 C25 1.39(6) .
C25 N3 1.29(5) .
C26 C27 1.33(5) .
C26 N3 1.46(5) .
C27 N4 1.51(4) .
C28 N4 1.26(5) .
C28 C29 1.51(5) .
C29 C34 1.35(4) .
C29 C30 1.46(6) .
C30 C31 1.33(6) .
C31 C32 1.38(6) .
C32 C33 1.41(5) .
C33 C34 1.33(5) .
C34 O43 1.38(4) .
C35 O47 1.55(6) .
C36 O48 1.49(6) .
N1 Mn1 1.95(2) .
N2 Mn1 1.94(3) .
N3 Mn2 1.94(3) .
N4 Mn2 1.95(3) .
O1 W4 1.89(3) 2_665
O1 W1 1.89(3) .
O2 W6 1.89(2) 2_665
O2 W1 1.91(2) .
O3 W1 1.85(2) .
O3 W2 1.92(2) .
O4 W3 1.87(3) .
O4 W1 1.87(3) .
O5 W1 1.667(19) .
O6 Si1 1.72(3) .
O6 W1 2.29(3) .
O6 W4 2.33(3) 2_665
O6 W3 2.39(3) .
O7 W2 1.68(2) .
O8 W2 1.84(3) .
O8 W5 1.89(3) .
O9 W2 1.86(2) .
O9 W4 1.92(2) .
O10 Si1 1.58(3) .
O10 O20 1.66(5) 2_665
O10 W2 2.33(4) .
O10 W4 2.43(3) .
O10 W5 2.48(4) .
O11 W3 1.65(2) .
O12 W3 1.86(3) .
O12 W5 1.90(2) .
O13 W3 1.85(3) .
O13 W4 1.93(3) 2_665
O14 W3 1.86(3) .
O14 W6 1.87(3) .
O15 W5 1.89(2) .
O15 W4 1.92(2) .
O16 W4 1.658(19) .
O17 W5 1.637(19) .
O18 W6 1.86(3) .
O18 W5 1.93(3) .
O19 W6 1.86(3) .
O19 W2 1.92(3) 2_665
O20 Si1 1.53(3) .
O20 O10 1.66(5) 2_665
O20 W2 2.38(3) 2_665
O20 W6 2.44(4) .
O20 W1 2.47(3) 2_665
O21 W6 1.68(2) .
O41 Mn1 1.881(19) .
O42 Mn1 1.856(18) .
O43 Mn2 1.86(3) .
O44 Mn2 1.87(3) .
O45 Mn1 2.30(2) .
O46 Mn1 2.29(2) .
O47 Mn2 2.21(3) .
O48 Mn2 2.21(3) .
Si1 O20 1.53(3) 2_665
Si1 O10 1.58(3) 2_665
Si1 O6 1.72(3) 2_665
W1 O20 2.47(3) 2_665
W2 O19 1.92(3) 2_665
W2 O20 2.38(3) 2_665
W4 O1 1.89(3) 2_665
W4 O13 1.93(3) 2_665
W4 O6 2.33(3) 2_665
W6 O2 1.89(2) 2_665

loop_
_geom_torsion_atom_site_label_1
_geom_torsion_atom_site_label_2
_geom_torsion_atom_site_label_3
_geom_torsion_atom_site_label_4
_geom_torsion
_geom_torsion_site_symmetry_1
_geom_torsion_site_symmetry_4
O42 C1 C2 C3 -178(4) . .
C6 C1 C2 C3 -4(5) . .
C1 C2 C3 C4 2(6) . .
C2 C3 C4 C5 1(7) . .
C3 C4 C5 C6 -2(8) . .
C4 C5 C6 C7 180(4) . .
C4 C5 C6 C1 -1(7) . .
O42 C1 C6 C5 178(4) . .
C2 C1 C6 C5 4(5) . .
O42 C1 C6 C7 -3(5) . .
C2 C1 C6 C7 -177(3) . .
C5 C6 C7 N1 -176(4) . .
C1 C6 C7 N1 5(6) . .
N1 C8 C9 N2 39(5) . .
N2 C10 C11 C12 175(3) . .
N2 C10 C11 C16 -8(5) . .
C16 C11 C12 C13 7(6) . .
C10 C11 C12 C13 -176(3) . .
C11 C12 C13 C14 -2(5) . .
C12 C13 C14 C15 -1(5) . .
C13 C14 C15 C16 0(5) . .
C14 C15 C16 O41 -179(3) . .
C14 C15 C16 C11 3(4) . .
C12 C11 C16 O41 175(3) . .
C10 C11 C16 O41 -2(5) . .
C12 C11 C16 C15 -7(5) . .
C10 C11 C16 C15 175(3) . .
O44 C19 C20 C21 -176(4) . .
C24 C19 C20 C21 -1(6) . .
C19 C20 C21 C22 -3(8) . .
C20 C21 C22 C23 0(8) . .
C21 C22 C23 C24 8(8) . .
C22 C23 C24 C25 178(5) . .
C22 C23 C24 C19 -11(7) . .
O44 C19 C24 C25 -7(5) . .
C20 C19 C24 C25 178(4) . .
O44 C19 C24 C23 -178(3) . .
C20 C19 C24 C23 6(5) . .
C23 C24 C25 N3 176(4) . .
C19 C24 C25 N3 6(7) . .
N3 C26 C27 N4 42(4) . .
N4 C28 C29 C34 0(5) . .
N4 C28 C29 C30 -179(3) . .
C34 C29 C30 C31 -2(6) . .
C28 C29 C30 C31 177(4) . .
C29 C30 C31 C32 1(7) . .
C30 C31 C32 C33 0(7) . .
C31 C32 C33 C34 0(6) . .
C32 C33 C34 C29 -1(6) . .
C32 C33 C34 O43 -174(3) . .
C30 C29 C34 C33 2(5) . .
C28 C29 C34 C33 -176(3) . .
C30 C29 C34 O43 174(3) . .
C28 C29 C34 O43 -4(5) . .
C6 C7 N1 C8 171(4) . .
C6 C7 N1 Mn1 -7(6) . .
C9 C8 N1 C7 152(4) . .
C9 C8 N1 Mn1 -31(4) . .
C11 C10 N2 C9 -179(3) . .
C11 C10 N2 Mn1 6(5) . .
C8 C9 N2 C10 152(3) . .
C8 C9 N2 Mn1 -32(4) . .
C24 C25 N3 C26 174(4) . .
C24 C25 N3 Mn2 -9(7) . .
C27 C26 N3 C25 143(4) . .
C27 C26 N3 Mn2 -34(4) . .
C29 C28 N4 C27 178(3) . .
C29 C28 N4 Mn2 -7(5) . .
C26 C27 N4 C28 142(3) . .
C26 C27 N4 Mn2 -34(3) . .
C15 C16 O41 Mn1 -165(2) . .
C11 C16 O41 Mn1 13(4) . .
C2 C1 O42 Mn1 177(2) . .
C6 C1 O42 Mn1 4(4) . .
C33 C34 O43 Mn2 -171(2) . .
C29 C34 O43 Mn2 17(5) . .
C20 C19 O44 Mn2 -173(2) . .
C24 C19 O44 Mn2 12(4) . .
O10 O20 Si1 O20 -132(100) 2_665 2_665
W2 O20 Si1 O20 -131(100) 2_665 2_665
W6 O20 Si1 O20 105(100) . 2_665
W1 O20 Si1 O20 -10(100) 2_665 2_665
W2 O20 Si1 O10 1(2) 2_665 2_665
W6 O20 Si1 O10 -123(3) . 2_665
W1 O20 Si1 O10 122(3) 2_665 2_665
O10 O20 Si1 O10 180.000(1) 2_665 .
W2 O20 Si1 O10 -179(2) 2_665 .
W6 O20 Si1 O10 57(3) . .
W1 O20 Si1 O10 -58(3) 2_665 .
O10 O20 Si1 O6 57(2) 2_665 .
W2 O20 Si1 O6 58(3) 2_665 .
W6 O20 Si1 O6 -66(2) . .
W1 O20 Si1 O6 179.8(17) 2_665 .
O10 O20 Si1 O6 -123(2) 2_665 2_665
W2 O20 Si1 O6 -122(3) 2_665 2_665
W6 O20 Si1 O6 114(2) . 2_665
W1 O20 Si1 O6 -0.2(17) 2_665 2_665
W2 O10 Si1 O20 1(2) . 2_665
W4 O10 Si1 O20 -125(3) . 2_665
W5 O10 Si1 O20 123(3) . 2_665
O20 O10 Si1 O20 180.000(1) 2_665 .
W2 O10 Si1 O20 -179(2) . .
W4 O10 Si1 O20 55(3) . .
W5 O10 Si1 O20 -57(3) . .
O20 O10 Si1 O10 178(100) 2_665 2_665
W2 O10 Si1 O10 179(100) . 2_665
W4 O10 Si1 O10 53(100) . 2_665
W5 O10 Si1 O10 -59(100) . 2_665
O20 O10 Si1 O6 -57(2) 2_665 .
W2 O10 Si1 O6 -56(3) . .
W4 O10 Si1 O6 177.9(16) . .
W5 O10 Si1 O6 66(2) . .
O20 O10 Si1 O6 123(2) 2_665 2_665
W2 O10 Si1 O6 124(3) . 2_665
W4 O10 Si1 O6 -2.1(16) . 2_665
W5 O10 Si1 O6 -114(2) . 2_665
W1 O6 Si1 O20 -0.2(18) . 2_665
W4 O6 Si1 O20 124(2) 2_665 2_665
W3 O6 Si1 O20 -119(2) . 2_665
W1 O6 Si1 O20 179.8(18) . .
W4 O6 Si1 O20 -56(2) 2_665 .
W3 O6 Si1 O20 61(2) . .
W1 O6 Si1 O10 -127(2) . 2_665
W4 O6 Si1 O10 -2.2(17) 2_665 2_665
W3 O6 Si1 O10 114(2) . 2_665
W1 O6 Si1 O10 53(2) . .
W4 O6 Si1 O10 177.8(17) 2_665 .
W3 O6 Si1 O10 -66(2) . .
W1 O6 Si1 O6 -72(100) . 2_665
W4 O6 Si1 O6 53(100) 2_665 2_665
W3 O6 Si1 O6 169(100) . 2_665
C1 O42 Mn1 O41 -180(3) . .
C1 O42 Mn1 N2 17(11) . .
C1 O42 Mn1 N1 -4(3) . .
C1 O42 Mn1 O46 91(3) . .
C1 O42 Mn1 O45 -91(3) . .
C16 O41 Mn1 O42 170(2) . .
C16 O41 Mn1 N2 -12(2) . .
C16 O41 Mn1 N1 31(11) . .
C16 O41 Mn1 O46 -102(2) . .
C16 O41 Mn1 O45 77(2) . .
C10 N2 Mn1 O42 166(8) . .
C9 N2 Mn1 O42 -10(11) . .
C10 N2 Mn1 O41 3(3) . .
C9 N2 Mn1 O41 -173(3) . .
C10 N2 Mn1 N1 -173(3) . .
C9 N2 Mn1 N1 11(3) . .
C10 N2 Mn1 O46 92(3) . .
C9 N2 Mn1 O46 -83(3) . .
C10 N2 Mn1 O45 -86(3) . .
C9 N2 Mn1 O45 99(3) . .
C7 N1 Mn1 O42 5(4) . .
C8 N1 Mn1 O42 -173(2) . .
C7 N1 Mn1 O41 144(9) . .
C8 N1 Mn1 O41 -34(12) . .
C7 N1 Mn1 N2 -173(4) . .
C8 N1 Mn1 N2 10(2) . .
C7 N1 Mn1 O46 -83(4) . .
C8 N1 Mn1 O46 99(2) . .
C7 N1 Mn1 O45 98(4) . .
C8 N1 Mn1 O45 -80(2) . .
C18 O46 Mn1 O42 -170(4) . .
C18 O46 Mn1 O41 97(4) . .
C18 O46 Mn1 N2 3(4) . .
C18 O46 Mn1 N1 -78(4) . .
C18 O46 Mn1 O45 69(20) . .
C17 O45 Mn1 O42 -51(3) . .
C17 O45 Mn1 O41 41(3) . .
C17 O45 Mn1 N2 135(3) . .
C17 O45 Mn1 N1 -144(3) . .
C17 O45 Mn1 O46 69(20) . .
C34 O43 Mn2 O44 164(3) . .
C34 O43 Mn2 N4 -19(3) . .
C34 O43 Mn2 N3 7(12) . .
C34 O43 Mn2 O48 -106(3) . .
C34 O43 Mn2 O47 72(3) . .
C19 O44 Mn2 O43 171(3) . .
C19 O44 Mn2 N4 19(13) . .
C19 O44 Mn2 N3 -12(3) . .
C19 O44 Mn2 O48 80(3) . .
C19 O44 Mn2 O47 -101(3) . .
C28 N4 Mn2 O43 14(3) . .
C27 N4 Mn2 O43 -171(2) . .
C28 N4 Mn2 O44 166(10) . .
C27 N4 Mn2 O44 -19(12) . .
C28 N4 Mn2 N3 -163(3) . .
C27 N4 Mn2 N3 12(2) . .
C28 N4 Mn2 O48 105(3) . .
C27 N4 Mn2 O48 -80(2) . .
C28 N4 Mn2 O47 -74(3) . .
C27 N4 Mn2 O47 101(2) . .
C25 N3 Mn2 O43 167(9) . .
C26 N3 Mn2 O43 -16(12) . .
C25 N3 Mn2 O44 10(4) . .
C26 N3 Mn2 O44 -173(2) . .
C25 N3 Mn2 N4 -167(4) . .
C26 N3 Mn2 N4 10(2) . .
C25 N3 Mn2 O48 -80(4) . .
C26 N3 Mn2 O48 98(2) . .
C25 N3 Mn2 O47 102(4) . .
C26 N3 Mn2 O47 -80(2) . .
C36 O48 Mn2 O43 44(3) . .
C36 O48 Mn2 O44 137(3) . .
C36 O48 Mn2 N4 -49(3) . .
C36 O48 Mn2 N3 -129(3) . .
C36 O48 Mn2 O47 -23(37) . .
C35 O47 Mn2 O43 142(3) . .
C35 O47 Mn2 O44 49(3) . .
C35 O47 Mn2 N4 -125(3) . .
C35 O47 Mn2 N3 -44(3) . .
C35 O47 Mn2 O48 -151(35) . .
W2 O3 W1 O5 -154(2) . .
W2 O3 W1 O4 105(2) . .
W2 O3 W1 O1 27(4) . .
W2 O3 W1 O2 -54(2) . .
W2 O3 W1 O6 42(2) . .
W2 O3 W1 O20 9.3(19) . 2_665
W3 O4 W1 O5 162(2) . .
W3 O4 W1 O3 -94(2) . .
W3 O4 W1 O1 65(2) . .
W3 O4 W1 O2 -1(5) . .
W3 O4 W1 O6 3.2(19) . .
W3 O4 W1 O20 -31(2) . 2_665
W4 O1 W1 O5 -159(2) 2_665 .
W4 O1 W1 O3 20(5) 2_665 .
W4 O1 W1 O4 -60(2) 2_665 .
W4 O1 W1 O2 101(2) 2_665 .
W4 O1 W1 O6 3.0(19) 2_665 .
W4 O1 W1 O20 36(2) 2_665 2_665
W6 O2 W1 O5 158(2) 2_665 .
W6 O2 W1 O3 55(2) 2_665 .
W6 O2 W1 O4 -39(4) 2_665 .
W6 O2 W1 O1 -105(2) 2_665 .
W6 O2 W1 O6 -43(2) 2_665 .
W6 O2 W1 O20 -7(2) 2_665 2_665
Si1 O6 W1 O5 177.0(18) . .
W4 O6 W1 O5 43(3) 2_665 .
W3 O6 W1 O5 -54(3) . .
Si1 O6 W1 O3 -41.9(18) . .
W4 O6 W1 O3 -175.6(10) 2_665 .
W3 O6 W1 O3 86.8(10) . .
Si1 O6 W1 O4 -130(2) . .
W4 O6 W1 O4 95.9(13) 2_665 .
W3 O6 W1 O4 -1.6(10) . .
Si1 O6 W1 O1 132(2) . .
W4 O6 W1 O1 -1.7(10) 2_665 .
W3 O6 W1 O1 -99.3(13) . .
Si1 O6 W1 O2 48.1(18) . .
W4 O6 W1 O2 -85.6(10) 2_665 .
W3 O6 W1 O2 176.8(9) . .
Si1 O6 W1 O20 0.2(15) . 2_665
W4 O6 W1 O20 -133.6(18) 2_665 2_665
W3 O6 W1 O20 128.8(18) . 2_665
W5 O8 W2 O7 -148(3) . .
W5 O8 W2 O9 -47(3) . .
W5 O8 W2 O3 112(3) . .
W5 O8 W2 O19 41(4) . 2_665
W5 O8 W2 O10 15(2) . .
W5 O8 W2 O20 47(3) . 2_665
W4 O9 W2 O7 152(2) . .
W4 O9 W2 O8 51(2) . .
W4 O9 W2 O3 -21(4) . .
W4 O9 W2 O19 -104(2) . 2_665
W4 O9 W2 O10 -8(2) . .
W4 O9 W2 O20 -39(2) . 2_665
W1 O3 W2 O7 157(2) . .
W1 O3 W2 O8 -102(2) . .
W1 O3 W2 O9 -29(4) . .
W1 O3 W2 O19 54(2) . 2_665
W1 O3 W2 O10 -40(2) . .
W1 O3 W2 O20 -10(2) . 2_665
Si1 O10 W2 O7 173(2) . .
O20 O10 W2 O7 174(3) 2_665 .
W4 O10 W2 O7 -51(4) . .
W5 O10 W2 O7 41(4) . .
Si1 O10 W2 O8 125(3) . .
O20 O10 W2 O8 126(2) 2_665 .
W4 O10 W2 O8 -99.0(14) . .
W5 O10 W2 O8 -6.7(10) . .
Si1 O10 W2 O9 -131(3) . .
O20 O10 W2 O9 -130(2) 2_665 .
W4 O10 W2 O9 4.5(11) . .
W5 O10 W2 O9 96.9(14) . .
Si1 O10 W2 O3 44(2) . .
O20 O10 W2 O3 45.0(18) 2_665 .
W4 O10 W2 O3 179.9(11) . .
W5 O10 W2 O3 -87.8(11) . .
Si1 O10 W2 O19 -44(3) . 2_665
O20 O10 W2 O19 -43.2(19) 2_665 2_665
W4 O10 W2 O19 91.7(12) . 2_665
W5 O10 W2 O19 -176.0(11) . 2_665
Si1 O10 W2 O20 -0.7(18) . 2_665
W4 O10 W2 O20 135(2) . 2_665
W5 O10 W2 O20 -133(2) . 2_665
W4 O13 W3 O11 159(2) 2_665 .
W4 O13 W3 O14 -97(2) 2_665 .
W4 O13 W3 O12 -16(5) 2_665 .
W4 O13 W3 O4 60(2) 2_665 .
W4 O13 W3 O6 -1(2) 2_665 .
W6 O14 W3 O11 -151(3) . .
W6 O14 W3 O13 108(3) . .
W6 O14 W3 O12 -50(3) . .
W6 O14 W3 O4 34(5) . .
W6 O14 W3 O6 45(3) . .
W5 O12 W3 O11 154(3) . .
W5 O12 W3 O13 -31(5) . .
W5 O12 W3 O14 50(3) . .
W5 O12 W3 O4 -106(3) . .
W5 O12 W3 O6 -45(3) . .
W1 O4 W3 O11 -166(2) . .
W1 O4 W3 O13 -66(2) . .
W1 O4 W3 O14 9(5) . .
W1 O4 W3 O12 93(2) . .
W1 O4 W3 O6 -3.1(19) . .
Si1 O6 W3 O11 177.6(19) . .
W1 O6 W3 O11 46(3) . .
W4 O6 W3 O11 -54(3) 2_665 .
Si1 O6 W3 O13 -128(2) . .
W1 O6 W3 O13 100.4(14) . .
W4 O6 W3 O13 0.4(11) 2_665 .
Si1 O6 W3 O14 -41.9(18) . .
W1 O6 W3 O14 -173.2(11) . .
W4 O6 W3 O14 86.8(12) 2_665 .
Si1 O6 W3 O12 46.0(17) . .
W1 O6 W3 O12 -85.2(12) . .
W4 O6 W3 O12 174.8(10) 2_665 .
Si1 O6 W3 O4 133(2) . .
W1 O6 W3 O4 1.7(10) . .
W4 O6 W3 O4 -98.3(13) 2_665 .
W2 O9 W4 O16 -155(2) . .
W2 O9 W4 O1 31(5) . 2_665
W2 O9 W4 O15 -56(2) . .
W2 O9 W4 O13 105(2) . 2_665
W2 O9 W4 O6 41(2) . 2_665
W2 O9 W4 O10 8(2) . .
W5 O15 W4 O16 158(2) . .
W5 O15 W4 O1 -102(2) . 2_665
W5 O15 W4 O9 57(2) . .
W5 O15 W4 O13 -22(5) . 2_665
W5 O15 W4 O6 -40(2) . 2_665
W5 O15 W4 O10 -3.2(19) . .
Si1 O10 W4 O16 -179.2(19) . .
O20 O10 W4 O16 110(4) 2_665 .
W2 O10 W4 O16 41(3) . .
W5 O10 W4 O16 -53(3) . .
Si1 O10 W4 O1 -37(2) . 2_665
O20 O10 W4 O1 -108(3) 2_665 2_665
W2 O10 W4 O1 -176.4(12) . 2_665
W5 O10 W4 O1 88.9(12) . 2_665
Si1 O10 W4 O9 135(3) . .
O20 O10 W4 O9 64(3) 2_665 .
W2 O10 W4 O9 -4.5(11) . .
W5 O10 W4 O9 -99.2(14) . .
Si1 O10 W4 O15 -124(2) . .
O20 O10 W4 O15 165(3) 2_665 .
W2 O10 W4 O15 96.4(14) . .
W5 O10 W4 O15 1.7(10) . .
Si1 O10 W4 O13 50(2) . 2_665
O20 O10 W4 O13 -21(3) 2_665 2_665
W2 O10 W4 O13 -89.8(13) . 2_665
W5 O10 W4 O13 175.5(11) . 2_665
Si1 O10 W4 O6 2.0(15) . 2_665
O20 O10 W4 O6 -69(3) 2_665 2_665
W2 O10 W4 O6 -137.4(19) . 2_665
W5 O10 W4 O6 127.9(18) . 2_665
W2 O8 W5 O17 146(2) . .
W2 O8 W5 O15 48(3) . .
W2 O8 W5 O12 -110(3) . .
W2 O8 W5 O18 -30(4) . .
W2 O8 W5 O10 -15(2) . .
W4 O15 W5 O17 -157(2) . .
W4 O15 W5 O8 -53(2) . .
W4 O15 W5 O12 24(4) . .
W4 O15 W5 O18 101(2) . .
W4 O15 W5 O10 3.1(19) . .
W3 O12 W5 O17 -154(2) . .
W3 O12 W5 O8 101(3) . .
W3 O12 W5 O15 25(5) . .
W3 O12 W5 O18 -52(3) . .
W3 O12 W5 O10 43(3) . .
W6 O18 W5 O17 154(2) . .
W6 O18 W5 O8 -29(4) . .
W6 O18 W5 O15 -108(2) . .
W6 O18 W5 O12 50(2) . .
W6 O18 W5 O10 -42(2) . .
Si1 O10 W5 O17 179(2) . .
O20 O10 W5 O17 -112(3) 2_665 .
W2 O10 W5 O17 -44(3) . .
W4 O10 W5 O17 52(3) . .
Si1 O10 W5 O8 -131(3) . .
O20 O10 W5 O8 -62(3) 2_665 .
W2 O10 W5 O8 6.8(10) . .
W4 O10 W5 O8 102.3(14) . .
Si1 O10 W5 O15 125(3) . .
O20 O10 W5 O15 -166(3) 2_665 .
W2 O10 W5 O15 -97.3(13) . .
W4 O10 W5 O15 -1.7(10) . .
Si1 O10 W5 O12 -47(2) . .
O20 O10 W5 O12 22(3) 2_665 .
W2 O10 W5 O12 90.4(12) . .
W4 O10 W5 O12 -174.1(12) . .
Si1 O10 W5 O18 43(2) . .
O20 O10 W5 O18 111(3) 2_665 .
W2 O10 W5 O18 179.8(12) . .
W4 O10 W5 O18 -84.7(12) . .
W2 O19 W6 O21 -162(2) 2_665 .
W2 O19 W6 O18 16(5) 2_665 .
W2 O19 W6 O14 98(2) 2_665 .
W2 O19 W6 O2 -59(2) 2_665 2_665
W2 O19 W6 O20 5.7(19) 2_665 .
W5 O18 W6 O21 -150(2) . .
W5 O18 W6 O19 32(5) . .
W5 O18 W6 O14 -50(2) . .
W5 O18 W6 O2 107(2) . 2_665
W5 O18 W6 O20 41(2) . .
W3 O14 W6 O21 151(3) . .
W3 O14 W6 O19 -109(3) . .
W3 O14 W6 O18 53(3) . .
W3 O14 W6 O2 -30(5) . 2_665
W3 O14 W6 O20 -44(3) . .
Si1 O20 W6 O21 174(3) . .
O10 O20 W6 O21 98(5) 2_665 .
W2 O20 W6 O21 36(4) 2_665 .
W1 O20 W6 O21 -57(4) 2_665 .
Si1 O20 W6 O19 135(2) . .
O10 O20 W6 O19 60(3) 2_665 .
W2 O20 W6 O19 -3.2(10) 2_665 .
W1 O20 W6 O19 -96.0(13) 2_665 .
Si1 O20 W6 O18 -41(2) . .
O10 O20 W6 O18 -117(3) 2_665 .
W2 O20 W6 O18 -179.9(11) 2_665 .
W1 O20 W6 O18 87.3(12) 2_665 .
Si1 O20 W6 O14 49(2) . .
O10 O20 W6 O14 -27(3) 2_665 .
W2 O20 W6 O14 -89.7(12) 2_665 .
W1 O20 W6 O14 177.5(11) 2_665 .
Si1 O20 W6 O2 -125(2) . 2_665
O10 O20 W6 O2 159(3) 2_665 2_665
W2 O20 W6 O2 96.3(13) 2_665 2_665
W1 O20 W6 O2 3.5(10) 2_665 2_665
